data_7129091
loop_
_publ_author_name
'Brown, Ryan K.'
'Hooper, Thomas N.'
'Rekhroukh, Feriel'
'White, Andrew J. P.'
'Costa, Paulo J.'
'Crimmin, Mark R.'

_publ_section_title
;
 Alumination of aryl methyl ethers: switching between sp<sup>2</sup> and
 sp<sup>3</sup> C-O bond functionalisation with Pd-catalysis.
;
_journal_issue 88
_journal_name_full 'Chemical communications (Cambridge, England)'
_journal_page_first 11673
_journal_page_last 11676
_journal_paper_doi 10.1039/d1cc05408b
_journal_volume 57
_journal_year 2021
_chemical_formula_moiety 'C37 H51 Al N2 O2'
_chemical_formula_sum 'C37 H51 Al N2 O2'
_chemical_formula_weight 582.77
_chemical_properties_physical Air-sensitive,Moisture-sensitive
_space_group_crystal_system orthorhombic
_space_group_IT_number 61
_space_group_name_Hall '-P 2ac 2ab'
_space_group_name_H-M_alt 'P b c a'
_atom_sites_solution_hydrogens geom
_atom_sites_solution_primary dual
_audit_creation_date 2019-09-23
_audit_creation_method
;
Olex2 1.2
(compiled 2018.05.29 svn.r3508 for OlexSys, GUI svn.r5506)
;
_audit_update_record
;
2019-12-19 deposited with the CCDC.	2021-10-12 downloaded from the CCDC.
;
_cell_angle_alpha 90
_cell_angle_beta 90
_cell_angle_gamma 90
_cell_formula_units_Z 8
_cell_length_a 8.8671(2)
_cell_length_b 22.1194(7)
_cell_length_c 38.8787(11)
_cell_measurement_reflns_used 3865
_cell_measurement_temperature 173.00(14)
_cell_measurement_theta_max 27.4400
_cell_measurement_theta_min 2.8310
_cell_volume 7625.5(4)
_computing_cell_refinement 'CrysAlisPro 1.171.38.43 (Rigaku OD, 2015)'
_computing_data_collection 'CrysAlisPro 1.171.38.43 (Rigaku OD, 2015)'
_computing_data_reduction 'CrysAlisPro 1.171.38.43 (Rigaku OD, 2015)'
_computing_molecular_graphics 'Olex2 (Dolomanov et al., 2009)'
_computing_publication_material 'Olex2 (Dolomanov et al., 2009)'
_computing_structure_refinement 'ShelXL (Sheldrick, 2015)'
_computing_structure_solution 'ShelXT (Sheldrick, 2015)'
_diffrn_ambient_environment N~2~
_diffrn_ambient_temperature 173.00(14)
_diffrn_detector 'CCD plate'
_diffrn_detector_area_resol_mean 16.0382
_diffrn_detector_type Eos
_diffrn_measured_fraction_theta_full 0.991
_diffrn_measured_fraction_theta_max 0.828
_diffrn_measurement_details
;
List of Runs (angles in degrees, time in seconds):

  # Type    Start    End  Width  t~exp~   \w     \q     \k     \f   Frames
#--------------------------------------------------------------------------
  1  \w    -74.00   1.00   0.30   36.84    --  -13.18 -19.00  90.00  250
  2  \w      0.00  36.00   0.30   36.84    --  -13.18   0.00 -30.00  120
;
_diffrn_measurement_device 'four-circle diffractometer'
_diffrn_measurement_device_type 'Xcalibur, Eos'
_diffrn_measurement_method '\w scans'
_diffrn_orient_matrix_type 'CrysAlisPro convention (1999,Acta A55,543-557)'
_diffrn_orient_matrix_UB_11 -0.0692962000
_diffrn_orient_matrix_UB_12 0.0021102000
_diffrn_orient_matrix_UB_13 0.0090428000
_diffrn_orient_matrix_UB_21 -0.0001845000
_diffrn_orient_matrix_UB_22 0.0317849000
_diffrn_orient_matrix_UB_23 -0.0024470000
_diffrn_orient_matrix_UB_31 -0.0399940000
_diffrn_orient_matrix_UB_32 -0.0037346000
_diffrn_orient_matrix_UB_33 -0.0156464000
_diffrn_radiation_monochromator graphite
_diffrn_radiation_probe x-ray
_diffrn_radiation_type MoK\a
_diffrn_radiation_wavelength 0.71073
_diffrn_reflns_av_R_equivalents 0.0229
_diffrn_reflns_av_unetI/netI 0.0417
_diffrn_reflns_Laue_measured_fraction_full 0.991
_diffrn_reflns_Laue_measured_fraction_max 0.828
_diffrn_reflns_limit_h_max 6
_diffrn_reflns_limit_h_min -11
_diffrn_reflns_limit_k_max 14
_diffrn_reflns_limit_k_min -26
_diffrn_reflns_limit_l_max 50
_diffrn_reflns_limit_l_min -31
_diffrn_reflns_number 17191
_diffrn_reflns_point_group_measured_fraction_full 0.991
_diffrn_reflns_point_group_measured_fraction_max 0.828
_diffrn_reflns_theta_full 25.242
_diffrn_reflns_theta_max 28.172
_diffrn_reflns_theta_min 2.530
_diffrn_source 'fine-focus sealed X-ray tube'
_diffrn_source_type 'Enhance (Mo) X-ray Source'
_exptl_absorpt_coefficient_mu 0.083
_exptl_absorpt_correction_T_max 0.995
_exptl_absorpt_correction_T_min 0.972
_exptl_absorpt_correction_type analytical
_exptl_absorpt_process_details
;
CrysAlisPro 1.171.38.43 (Rigaku Oxford Diffraction, 2015)
Analytical numeric absorption correction using a multifaceted crystal
			model based on expressions derived by R.C. Clark & J.S. Reid.
(Clark, R. C. & Reid, J. S. (1995). Acta Cryst. A51, 887-897)
Empirical absorption correction using spherical harmonics,
 implemented in SCALE3 ABSPACK scaling algorithm.
;
_exptl_crystal_colour colourless
_exptl_crystal_colour_primary colourless
_exptl_crystal_density_diffrn 1.015
_exptl_crystal_description block
_exptl_crystal_F_000 2528
_exptl_crystal_recrystallization_method 'Re-crystallisation from solvent: heptane'
_exptl_crystal_size_max 0.55
_exptl_crystal_size_mid 0.188
_exptl_crystal_size_min 0.056
_refine_diff_density_max 0.305
_refine_diff_density_min -0.274
_refine_diff_density_rms 0.044
_refine_ls_extinction_method none
_refine_ls_goodness_of_fit_ref 1.045
_refine_ls_hydrogen_treatment constr
_refine_ls_matrix_type full
_refine_ls_number_parameters 391
_refine_ls_number_reflns 7744
_refine_ls_number_restraints 0
_refine_ls_restrained_S_all 1.045
_refine_ls_R_factor_all 0.0768
_refine_ls_R_factor_gt 0.0552
_refine_ls_shift/su_max 0.001
_refine_ls_shift/su_mean 0.000
_refine_ls_structure_factor_coef Fsqd
_refine_ls_weighting_details 'w=1/[\s^2^(Fo^2^)+(0.0614P)^2^+2.7555P] where P=(Fo^2^+2Fc^2^)/3'
_refine_ls_weighting_scheme calc
_refine_ls_wR_factor_gt 0.1311
_refine_ls_wR_factor_ref 0.1434
_reflns_Friedel_coverage 0.000
_reflns_number_gt 5904
_reflns_number_total 7744
_reflns_threshold_expression 'I > 2\s(I)'
_cod_data_source_file d1cc05408b3.cif
_cod_data_source_block 10b
_cod_depositor_comments 'Adding full bibliography for 7129089--7129093.cif.'
_cod_database_code 7129091
_shelx_shelxl_version_number 2018/3
_chemical_oxdiff_formula 'C37 H51 Al N2 O2'
_chemical_oxdiff_usercomment TH429
_shelx_space_group_comment
;
The symmetry employed for this shelxl refinement is uniquely defined
by the following loop, which should always be used as a source of
symmetry information in preference to the above space-group names.
They are only intended as comments.
;
_shelx_estimated_absorpt_t_max 0.995
_shelx_estimated_absorpt_t_min 0.956
_reflns_odcompleteness_completeness 98.97
_reflns_odcompleteness_iscentric 1
_reflns_odcompleteness_theta 24.97
_olex2_refinement_description
;
1. Fixed Uiso
 At 1.2 times of:
  All C(H) groups
 At 1.5 times of:
  All C(H,H,H) groups
2.a Ternary CH refined with riding coordinates:
 C12(H12), C15(H15), C24(H24), C27(H27)
2.b Aromatic/amide H refined with riding coordinates:
 C2(H2), C8(H8), C9(H9), C10(H10), C20(H20), C21(H21), C22(H22), C31(H31),
 C32(H32), C33(H33), C34(H34)
2.c Idealised Me refined as rotating group:
 C4(H4A,H4B,H4C), C5(H5A,H5B,H5C), C13(H13A,H13B,H13C), C14(H14A,H14B,H14C),
 C16(H16A,H16B,H16C), C17(H17A,H17B,H17C), C25(H25A,H25B,H25C), C26(H26A,H26B,
 H26C), C28(H28A,H28B,H28C), C29(H29A,H29B,H29C), C37(H37A,H37B,H37C), C39(H39A,
 H39B,H39C)
;
_platon_squeeze_void_probe_radius 1.20
_olex2_submission_special_instructions 'No special instructions were received'
_oxdiff_exptl_absorpt_empirical_details
;
Empirical correction (ABSPACK) includes:
- Absorption correction using spherical harmonics
- Frame scaling
;
_oxdiff_exptl_absorpt_empirical_full_max 1.048
_oxdiff_exptl_absorpt_empirical_full_min 0.930

loop_
_space_group_symop_operation_xyz
'x, y, z'
'-x+1/2, -y, z+1/2'
'-x, y+1/2, -z+1/2'
'x+1/2, -y+1/2, -z'
'-x, -y, -z'
'x-1/2, y, -z-1/2'
'x, -y-1/2, z-1/2'
'-x-1/2, y-1/2, z'

loop_
_atom_site_label
_atom_site_type_symbol
_atom_site_fract_x
_atom_site_fract_y
_atom_site_fract_z
_atom_site_U_iso_or_equiv
_atom_site_adp_type
_atom_site_occupancy
_atom_site_site_symmetry_order
_atom_site_calc_flag
_atom_site_refinement_flags_posn
_atom_site_refinement_flags_adp
_atom_site_refinement_flags_occupancy
_atom_site_disorder_assembly
_atom_site_disorder_group
Al1 Al 0.41136(6) 0.65021(2) 0.39338(2) 0.02443(14) Uani 1 1 d . . . . .
O36 O 0.24135(16) 0.73444(6) 0.34687(3) 0.0425(3) Uani 1 1 d . . . . .
O38 O 0.53903(15) 0.62046(6) 0.42145(3) 0.0357(3) Uani 1 1 d . . . . .
N1 N 0.40991(16) 0.60114(7) 0.35335(4) 0.0269(3) Uani 1 1 d . . . . .
N3 N 0.20974(16) 0.63441(6) 0.40690(3) 0.0267(3) Uani 1 1 d . . . . .
C1 C 0.2804(2) 0.58778(8) 0.33739(4) 0.0308(4) Uani 1 1 d . . . . .
C2 C 0.1387(2) 0.60132(9) 0.35063(5) 0.0326(4) Uani 1 1 d . . . . .
H2 H 0.056228 0.597350 0.335206 0.039 Uiso 1 1 calc R . . . .
C3 C 0.1037(2) 0.62012(8) 0.38401(5) 0.0304(4) Uani 1 1 d . . . . .
C4 C 0.2842(2) 0.55440(11) 0.30342(5) 0.0462(5) Uani 1 1 d . . . . .
H4A H 0.353817 0.574880 0.287689 0.069 Uiso 1 1 calc GR . . . .
H4B H 0.182879 0.553911 0.293355 0.069 Uiso 1 1 calc GR . . . .
H4C H 0.318375 0.512804 0.307226 0.069 Uiso 1 1 calc GR . . . .
C5 C -0.0610(2) 0.62275(11) 0.39359(6) 0.0455(5) Uani 1 1 d . . . . .
H5A H -0.074817 0.606142 0.416742 0.068 Uiso 1 1 calc GR . . . .
H5B H -0.119850 0.598966 0.377091 0.068 Uiso 1 1 calc GR . . . .
H5C H -0.095342 0.664855 0.393149 0.068 Uiso 1 1 calc GR . . . .
C6 C 0.5493(2) 0.57854(9) 0.33879(4) 0.0311(4) Uani 1 1 d . . . . .
C7 C 0.6037(2) 0.52206(9) 0.34939(5) 0.0401(5) Uani 1 1 d . . . . .
C8 C 0.7333(3) 0.49959(11) 0.33337(7) 0.0541(6) Uani 1 1 d . . . . .
H8 H 0.771214 0.461126 0.339947 0.065 Uiso 1 1 calc R . . . .
C9 C 0.8069(3) 0.53202(12) 0.30830(7) 0.0578(7) Uani 1 1 d . . . . .
H9 H 0.893294 0.515522 0.297299 0.069 Uiso 1 1 calc R . . . .
C10 C 0.7555(2) 0.58805(12) 0.29927(6) 0.0503(6) Uani 1 1 d . . . . .
H10 H 0.808988 0.610533 0.282389 0.060 Uiso 1 1 calc R . . . .
C11 C 0.6267(2) 0.61319(10) 0.31414(5) 0.0374(5) Uani 1 1 d . . . . .
C12 C 0.5293(3) 0.48505(10) 0.37720(6) 0.0506(6) Uani 1 1 d . . . . .
H12 H 0.439789 0.508131 0.385685 0.061 Uiso 1 1 calc R . . . .
C13 C 0.6349(3) 0.47522(12) 0.40746(7) 0.0679(7) Uani 1 1 d . . . . .
H13A H 0.726881 0.455014 0.399501 0.102 Uiso 1 1 calc GR . . . .
H13B H 0.584862 0.449952 0.424738 0.102 Uiso 1 1 calc GR . . . .
H13C H 0.661124 0.514339 0.417673 0.102 Uiso 1 1 calc GR . . . .
C14 C 0.4731(4) 0.42400(12) 0.36331(8) 0.0812(9) Uani 1 1 d . . . . .
H14A H 0.406418 0.430905 0.343597 0.122 Uiso 1 1 calc GR . . . .
H14B H 0.417518 0.402694 0.381417 0.122 Uiso 1 1 calc GR . . . .
H14C H 0.559505 0.399480 0.356073 0.122 Uiso 1 1 calc GR . . . .
C15 C 0.5769(2) 0.67577(10) 0.30357(5) 0.0444(5) Uani 1 1 d . . . . .
H15 H 0.482485 0.685605 0.316456 0.053 Uiso 1 1 calc R . . . .
C16 C 0.5418(4) 0.67967(15) 0.26490(6) 0.0763(9) Uani 1 1 d . . . . .
H16A H 0.635599 0.675952 0.251749 0.114 Uiso 1 1 calc GR . . . .
H16B H 0.494322 0.718676 0.259829 0.114 Uiso 1 1 calc GR . . . .
H16C H 0.473006 0.646871 0.258492 0.114 Uiso 1 1 calc GR . . . .
C17 C 0.6953(3) 0.72312(12) 0.31287(6) 0.0573(6) Uani 1 1 d . . . . .
H17A H 0.721365 0.719350 0.337272 0.086 Uiso 1 1 calc GR . . . .
H17B H 0.654743 0.763599 0.308468 0.086 Uiso 1 1 calc GR . . . .
H17C H 0.785773 0.716807 0.298848 0.086 Uiso 1 1 calc GR . . . .
C18 C 0.1689(2) 0.63873(9) 0.44303(4) 0.0310(4) Uani 1 1 d . . . . .
C19 C 0.1256(2) 0.69402(9) 0.45736(5) 0.0372(5) Uani 1 1 d . . . . .
C20 C 0.0888(3) 0.69499(12) 0.49213(6) 0.0583(7) Uani 1 1 d . . . . .
H20 H 0.057922 0.731947 0.502398 0.070 Uiso 1 1 calc R . . . .
C21 C 0.0961(4) 0.64402(13) 0.51180(6) 0.0722(8) Uani 1 1 d . . . . .
H21 H 0.069939 0.645771 0.535476 0.087 Uiso 1 1 calc R . . . .
C22 C 0.1412(3) 0.59016(12) 0.49752(6) 0.0621(7) Uani 1 1 d . . . . .
H22 H 0.146060 0.555082 0.511580 0.075 Uiso 1 1 calc R . . . .
C23 C 0.1797(2) 0.58585(9) 0.46297(5) 0.0407(5) Uani 1 1 d . . . . .
C24 C 0.1172(2) 0.75212(9) 0.43696(6) 0.0415(5) Uani 1 1 d . . . . .
H24 H 0.142176 0.742729 0.412455 0.050 Uiso 1 1 calc R . . . .
C25 C 0.2315(3) 0.79813(11) 0.45016(6) 0.0567(6) Uani 1 1 d . . . . .
H25A H 0.203269 0.810940 0.473411 0.085 Uiso 1 1 calc GR . . . .
H25B H 0.232795 0.833322 0.434852 0.085 Uiso 1 1 calc GR . . . .
H25C H 0.331992 0.779677 0.450694 0.085 Uiso 1 1 calc GR . . . .
C26 C -0.0416(3) 0.77997(13) 0.43807(8) 0.0743(8) Uani 1 1 d . . . . .
H26A H -0.115176 0.750416 0.429655 0.112 Uiso 1 1 calc GR . . . .
H26B H -0.044359 0.816066 0.423460 0.112 Uiso 1 1 calc GR . . . .
H26C H -0.066390 0.791192 0.461785 0.112 Uiso 1 1 calc GR . . . .
C27 C 0.2303(3) 0.52598(9) 0.44780(6) 0.0501(6) Uani 1 1 d . . . . .
H27 H 0.306876 0.535280 0.429667 0.060 Uiso 1 1 calc R . . . .
C28 C 0.1047(4) 0.49130(12) 0.43070(8) 0.0815(9) Uani 1 1 d . . . . .
H28A H 0.024767 0.483226 0.447501 0.122 Uiso 1 1 calc GR . . . .
H28B H 0.143926 0.452931 0.421836 0.122 Uiso 1 1 calc GR . . . .
H28C H 0.063612 0.515203 0.411656 0.122 Uiso 1 1 calc GR . . . .
C29 C 0.3067(4) 0.48522(13) 0.47426(9) 0.0912(10) Uani 1 1 d . . . . .
H29A H 0.378750 0.509003 0.487768 0.137 Uiso 1 1 calc GR . . . .
H29B H 0.360145 0.452521 0.462396 0.137 Uiso 1 1 calc GR . . . .
H29C H 0.230308 0.467978 0.489602 0.137 Uiso 1 1 calc GR . . . .
C30 C 0.4489(2) 0.73629(8) 0.38331(5) 0.0300(4) Uani 1 1 d . . . . .
C31 C 0.5682(2) 0.76885(9) 0.39747(5) 0.0395(5) Uani 1 1 d . . . . .
H31 H 0.635044 0.748710 0.412747 0.047 Uiso 1 1 calc R . . . .
C32 C 0.5936(3) 0.82944(10) 0.39022(6) 0.0512(6) Uani 1 1 d . . . . .
H32 H 0.676000 0.850118 0.400484 0.061 Uiso 1 1 calc R . . . .
C33 C 0.4986(3) 0.85922(10) 0.36812(6) 0.0541(6) Uani 1 1 d . . . . .
H33 H 0.515021 0.900748 0.363135 0.065 Uiso 1 1 calc R . . . .
C34 C 0.3790(3) 0.82896(9) 0.35303(6) 0.0464(5) Uani 1 1 d . . . . .
H34 H 0.313291 0.849360 0.337602 0.056 Uiso 1 1 calc R . . . .
C35 C 0.3566(2) 0.76857(9) 0.36076(5) 0.0345(4) Uani 1 1 d . . . . .
C37 C 0.1385(3) 0.76172(12) 0.32421(8) 0.0734(8) Uani 1 1 d . . . . .
H37A H 0.192724 0.777288 0.304100 0.110 Uiso 1 1 calc GR . . . .
H37B H 0.087286 0.795130 0.335927 0.110 Uiso 1 1 calc GR . . . .
H37C H 0.063880 0.731784 0.316772 0.110 Uiso 1 1 calc GR . . . .
C39 C 0.5845(3) 0.63455(11) 0.45492(5) 0.0497(6) Uani 1 1 d . . . . .
H39A H 0.671649 0.661782 0.454068 0.075 Uiso 1 1 calc GR . . . .
H39B H 0.612441 0.597349 0.467037 0.075 Uiso 1 1 calc GR . . . .
H39C H 0.501463 0.654404 0.467112 0.075 Uiso 1 1 calc GR . . . .

loop_
_atom_site_aniso_label
_atom_site_aniso_U_11
_atom_site_aniso_U_22
_atom_site_aniso_U_33
_atom_site_aniso_U_23
_atom_site_aniso_U_13
_atom_site_aniso_U_12
Al1 0.0221(3) 0.0275(3) 0.0237(3) -0.0024(2) -0.0019(2) -0.0032(2)
O36 0.0371(8) 0.0419(8) 0.0485(8) 0.0059(6) -0.0146(7) -0.0048(6)
O38 0.0365(7) 0.0395(8) 0.0311(7) -0.0043(6) -0.0108(6) 0.0033(6)
N1 0.0228(7) 0.0317(8) 0.0263(7) -0.0037(6) 0.0001(6) -0.0030(6)
N3 0.0257(7) 0.0282(8) 0.0263(7) -0.0020(6) 0.0016(6) -0.0034(6)
C1 0.0303(9) 0.0355(10) 0.0265(9) -0.0037(8) -0.0024(8) -0.0074(8)
C2 0.0243(9) 0.0432(11) 0.0304(9) -0.0036(8) -0.0051(8) -0.0077(8)
C3 0.0250(9) 0.0314(10) 0.0349(10) -0.0012(8) -0.0002(8) -0.0054(8)
C4 0.0355(11) 0.0670(15) 0.0361(11) -0.0183(10) -0.0016(9) -0.0079(11)
C5 0.0259(10) 0.0646(15) 0.0461(12) -0.0098(11) 0.0020(9) -0.0071(10)
C6 0.0249(9) 0.0401(11) 0.0285(9) -0.0117(8) -0.0012(8) -0.0035(8)
C7 0.0317(10) 0.0399(11) 0.0488(12) -0.0142(9) -0.0037(9) 0.0006(9)
C8 0.0369(11) 0.0517(14) 0.0736(16) -0.0241(12) -0.0040(12) 0.0059(11)
C9 0.0305(11) 0.0742(18) 0.0688(16) -0.0385(14) 0.0073(12) -0.0008(12)
C10 0.0328(11) 0.0777(17) 0.0404(11) -0.0209(11) 0.0073(10) -0.0140(12)
C11 0.0290(10) 0.0564(13) 0.0268(9) -0.0106(9) -0.0021(8) -0.0086(9)
C12 0.0505(13) 0.0381(12) 0.0633(14) 0.0007(11) 0.0003(12) 0.0067(10)
C13 0.084(2) 0.0476(14) 0.0722(17) -0.0015(12) -0.0117(16) 0.0156(14)
C14 0.091(2) 0.0601(18) 0.093(2) 0.0069(15) -0.0075(19) -0.0247(16)
C15 0.0382(11) 0.0630(14) 0.0320(10) 0.0034(10) 0.0048(9) -0.0091(11)
C16 0.084(2) 0.101(2) 0.0441(14) 0.0151(14) -0.0129(14) -0.0207(18)
C17 0.0511(14) 0.0674(16) 0.0535(14) -0.0003(12) 0.0085(12) -0.0163(12)
C18 0.0260(9) 0.0399(11) 0.0271(9) -0.0031(8) 0.0039(8) -0.0038(8)
C19 0.0330(10) 0.0445(12) 0.0341(10) -0.0072(9) 0.0036(9) -0.0027(9)
C20 0.0732(17) 0.0598(15) 0.0420(12) -0.0164(11) 0.0179(12) 0.0019(13)
C21 0.103(2) 0.081(2) 0.0322(11) -0.0041(12) 0.0213(14) 0.0043(17)
C22 0.0822(19) 0.0643(16) 0.0399(12) 0.0139(11) 0.0162(13) 0.0030(15)
C23 0.0438(12) 0.0437(12) 0.0348(10) 0.0031(9) 0.0072(9) -0.0051(10)
C24 0.0376(11) 0.0375(11) 0.0493(12) -0.0080(9) 0.0041(10) 0.0020(9)
C25 0.0605(15) 0.0461(13) 0.0634(15) -0.0184(11) 0.0103(13) -0.0101(12)
C26 0.0472(15) 0.0659(17) 0.110(2) 0.0001(16) 0.0029(16) 0.0178(13)
C27 0.0602(15) 0.0377(12) 0.0523(13) 0.0097(10) 0.0185(12) -0.0026(11)
C28 0.104(2) 0.0513(16) 0.089(2) -0.0012(15) -0.0094(19) -0.0116(17)
C29 0.107(3) 0.0562(17) 0.111(3) 0.0127(17) -0.020(2) 0.0157(17)
C30 0.0285(9) 0.0312(10) 0.0302(9) -0.0022(8) 0.0038(8) -0.0042(8)
C31 0.0371(11) 0.0411(11) 0.0402(11) -0.0041(9) -0.0001(9) -0.0104(9)
C32 0.0529(14) 0.0438(12) 0.0567(14) -0.0070(11) 0.0036(12) -0.0235(11)
C33 0.0664(16) 0.0321(12) 0.0638(15) 0.0008(11) 0.0118(13) -0.0152(11)
C34 0.0515(13) 0.0361(11) 0.0518(12) 0.0079(10) 0.0030(11) 0.0013(10)
C35 0.0336(10) 0.0337(10) 0.0363(10) -0.0002(8) 0.0034(9) -0.0039(8)
C37 0.0689(18) 0.0634(17) 0.088(2) 0.0098(15) -0.0407(16) 0.0037(14)
C39 0.0556(14) 0.0612(14) 0.0323(10) -0.0021(10) -0.0148(10) -0.0020(12)

loop_
_atom_type_symbol
_atom_type_description
_atom_type_scat_dispersion_real
_atom_type_scat_dispersion_imag
_atom_type_scat_source
C C 0.0033 0.0016 'International Tables Vol C Tables 4.2.6.8 and 6.1.1.4'
H H 0.0000 0.0000 'International Tables Vol C Tables 4.2.6.8 and 6.1.1.4'
N N 0.0061 0.0033 'International Tables Vol C Tables 4.2.6.8 and 6.1.1.4'
O O 0.0106 0.0060 'International Tables Vol C Tables 4.2.6.8 and 6.1.1.4'
Al Al 0.0645 0.0514 'International Tables Vol C Tables 4.2.6.8 and 6.1.1.4'

loop_
_exptl_crystal_face_index_h
_exptl_crystal_face_index_k
_exptl_crystal_face_index_l
_exptl_crystal_face_perp_dist
0 0 -1 0.0900
0 0 1 0.0900
0 5 -1 0.0279
0 -5 1 0.0279
-5 1 3 0.2584
5 -1 0 0.2743
-1 0 -5 0.2191

loop_
_geom_angle_atom_site_label_1
_geom_angle_atom_site_label_2
_geom_angle_atom_site_label_3
_geom_angle
_geom_angle_site_symmetry_1
_geom_angle_site_symmetry_3
_geom_angle_publ_flag
O38 Al1 N1 107.98(7) . . ?
O38 Al1 N3 112.18(7) . . ?
O38 Al1 C30 112.81(7) . . ?
N1 Al1 C30 113.00(7) . . ?
N3 Al1 N1 96.64(6) . . ?
N3 Al1 C30 113.08(7) . . ?
C35 O36 C37 119.41(17) . . ?
C39 O38 Al1 134.57(13) . . ?
C1 N1 Al1 120.82(12) . . ?
C1 N1 C6 118.35(14) . . ?
C6 N1 Al1 120.81(11) . . ?
C3 N3 Al1 121.59(12) . . ?
C3 N3 C18 119.01(15) . . ?
C18 N3 Al1 119.39(11) . . ?
N1 C1 C2 123.78(15) . . ?
N1 C1 C4 119.54(17) . . ?
C2 C1 C4 116.66(16) . . ?
C1 C2 H2 116.2 . . ?
C1 C2 C3 127.51(17) . . ?
C3 C2 H2 116.2 . . ?
N3 C3 C2 122.25(16) . . ?
N3 C3 C5 120.61(17) . . ?
C2 C3 C5 117.13(16) . . ?
C1 C4 H4A 109.5 . . ?
C1 C4 H4B 109.5 . . ?
C1 C4 H4C 109.5 . . ?
H4A C4 H4B 109.5 . . ?
H4A C4 H4C 109.5 . . ?
H4B C4 H4C 109.5 . . ?
C3 C5 H5A 109.5 . . ?
C3 C5 H5B 109.5 . . ?
C3 C5 H5C 109.5 . . ?
H5A C5 H5B 109.5 . . ?
H5A C5 H5C 109.5 . . ?
H5B C5 H5C 109.5 . . ?
C7 C6 N1 119.08(17) . . ?
C7 C6 C11 121.25(18) . . ?
C11 C6 N1 119.67(17) . . ?
C6 C7 C12 123.01(18) . . ?
C8 C7 C6 117.9(2) . . ?
C8 C7 C12 119.1(2) . . ?
C7 C8 H8 119.3 . . ?
C9 C8 C7 121.4(2) . . ?
C9 C8 H8 119.3 . . ?
C8 C9 H9 120.1 . . ?
C10 C9 C8 119.8(2) . . ?
C10 C9 H9 120.1 . . ?
C9 C10 H10 119.1 . . ?
C9 C10 C11 121.9(2) . . ?
C11 C10 H10 119.1 . . ?
C6 C11 C15 122.86(17) . . ?
C10 C11 C6 117.7(2) . . ?
C10 C11 C15 119.45(19) . . ?
C7 C12 H12 107.9 . . ?
C7 C12 C13 111.3(2) . . ?
C7 C12 C14 111.5(2) . . ?
C13 C12 H12 107.9 . . ?
C13 C12 C14 110.2(2) . . ?
C14 C12 H12 107.9 . . ?
C12 C13 H13A 109.5 . . ?
C12 C13 H13B 109.5 . . ?
C12 C13 H13C 109.5 . . ?
H13A C13 H13B 109.5 . . ?
H13A C13 H13C 109.5 . . ?
H13B C13 H13C 109.5 . . ?
C12 C14 H14A 109.5 . . ?
C12 C14 H14B 109.5 . . ?
C12 C14 H14C 109.5 . . ?
H14A C14 H14B 109.5 . . ?
H14A C14 H14C 109.5 . . ?
H14B C14 H14C 109.5 . . ?
C11 C15 H15 107.9 . . ?
C11 C15 C16 112.1(2) . . ?
C11 C15 C17 111.31(19) . . ?
C16 C15 H15 107.9 . . ?
C17 C15 H15 107.9 . . ?
C17 C15 C16 109.43(19) . . ?
C15 C16 H16A 109.5 . . ?
C15 C16 H16B 109.5 . . ?
C15 C16 H16C 109.5 . . ?
H16A C16 H16B 109.5 . . ?
H16A C16 H16C 109.5 . . ?
H16B C16 H16C 109.5 . . ?
C15 C17 H17A 109.5 . . ?
C15 C17 H17B 109.5 . . ?
C15 C17 H17C 109.5 . . ?
H17A C17 H17B 109.5 . . ?
H17A C17 H17C 109.5 . . ?
H17B C17 H17C 109.5 . . ?
C19 C18 N3 120.74(17) . . ?
C19 C18 C23 121.78(17) . . ?
C23 C18 N3 117.45(16) . . ?
C18 C19 C24 123.24(17) . . ?
C20 C19 C18 117.7(2) . . ?
C20 C19 C24 119.02(19) . . ?
C19 C20 H20 119.3 . . ?
C21 C20 C19 121.4(2) . . ?
C21 C20 H20 119.3 . . ?
C20 C21 H21 119.9 . . ?
C20 C21 C22 120.3(2) . . ?
C22 C21 H21 119.9 . . ?
C21 C22 H22 119.3 . . ?
C21 C22 C23 121.4(2) . . ?
C23 C22 H22 119.3 . . ?
C18 C23 C27 122.11(17) . . ?
C22 C23 C18 117.3(2) . . ?
C22 C23 C27 120.6(2) . . ?
C19 C24 H24 108.2 . . ?
C19 C24 C25 110.98(19) . . ?
C19 C24 C26 111.77(19) . . ?
C25 C24 H24 108.2 . . ?
C25 C24 C26 109.39(19) . . ?
C26 C24 H24 108.2 . . ?
C24 C25 H25A 109.5 . . ?
C24 C25 H25B 109.5 . . ?
C24 C25 H25C 109.5 . . ?
H25A C25 H25B 109.5 . . ?
H25A C25 H25C 109.5 . . ?
H25B C25 H25C 109.5 . . ?
C24 C26 H26A 109.5 . . ?
C24 C26 H26B 109.5 . . ?
C24 C26 H26C 109.5 . . ?
H26A C26 H26B 109.5 . . ?
H26A C26 H26C 109.5 . . ?
H26B C26 H26C 109.5 . . ?
C23 C27 H27 107.2 . . ?
C23 C27 C29 112.6(2) . . ?
C28 C27 C23 113.4(2) . . ?
C28 C27 H27 107.2 . . ?
C28 C27 C29 108.9(2) . . ?
C29 C27 H27 107.2 . . ?
C27 C28 H28A 109.5 . . ?
C27 C28 H28B 109.5 . . ?
C27 C28 H28C 109.5 . . ?
H28A C28 H28B 109.5 . . ?
H28A C28 H28C 109.5 . . ?
H28B C28 H28C 109.5 . . ?
C27 C29 H29A 109.5 . . ?
C27 C29 H29B 109.5 . . ?
C27 C29 H29C 109.5 . . ?
H29A C29 H29B 109.5 . . ?
H29A C29 H29C 109.5 . . ?
H29B C29 H29C 109.5 . . ?
C31 C30 Al1 123.28(15) . . ?
C31 C30 C35 115.41(17) . . ?
C35 C30 Al1 121.30(14) . . ?
C30 C31 H31 118.6 . . ?
C32 C31 C30 122.8(2) . . ?
C32 C31 H31 118.6 . . ?
C31 C32 H32 120.3 . . ?
C33 C32 C31 119.4(2) . . ?
C33 C32 H32 120.3 . . ?
C32 C33 H33 119.9 . . ?
C32 C33 C34 120.2(2) . . ?
C34 C33 H33 119.9 . . ?
C33 C34 H34 120.5 . . ?
C35 C34 C33 119.0(2) . . ?
C35 C34 H34 120.5 . . ?
O36 C35 C30 113.58(16) . . ?
O36 C35 C34 123.32(18) . . ?
C34 C35 C30 123.10(19) . . ?
O36 C37 H37A 109.5 . . ?
O36 C37 H37B 109.5 . . ?
O36 C37 H37C 109.5 . . ?
H37A C37 H37B 109.5 . . ?
H37A C37 H37C 109.5 . . ?
H37B C37 H37C 109.5 . . ?
O38 C39 H39A 109.5 . . ?
O38 C39 H39B 109.5 . . ?
O38 C39 H39C 109.5 . . ?
H39A C39 H39B 109.5 . . ?
H39A C39 H39C 109.5 . . ?
H39B C39 H39C 109.5 . . ?

loop_
_geom_bond_atom_site_label_1
_geom_bond_atom_site_label_2
_geom_bond_distance
_geom_bond_site_symmetry_2
_geom_bond_publ_flag
Al1 O38 1.7044(13) . ?
Al1 N1 1.8973(15) . ?
Al1 N3 1.8960(15) . ?
Al1 C30 1.9721(19) . ?
O36 C35 1.380(2) . ?
O36 C37 1.404(3) . ?
O38 C39 1.398(2) . ?
N1 C1 1.339(2) . ?
N1 C6 1.449(2) . ?
N3 C3 1.333(2) . ?
N3 C18 1.454(2) . ?
C1 C2 1.390(3) . ?
C1 C4 1.513(2) . ?
C2 H2 0.9500 . ?
C2 C3 1.398(2) . ?
C3 C5 1.508(3) . ?
C4 H4A 0.9800 . ?
C4 H4B 0.9800 . ?
C4 H4C 0.9800 . ?
C5 H5A 0.9800 . ?
C5 H5B 0.9800 . ?
C5 H5C 0.9800 . ?
C6 C7 1.401(3) . ?
C6 C11 1.406(3) . ?
C7 C8 1.398(3) . ?
C7 C12 1.508(3) . ?
C8 H8 0.9500 . ?
C8 C9 1.375(4) . ?
C9 H9 0.9500 . ?
C9 C10 1.366(3) . ?
C10 H10 0.9500 . ?
C10 C11 1.396(3) . ?
C11 C15 1.510(3) . ?
C12 H12 1.0000 . ?
C12 C13 1.519(3) . ?
C12 C14 1.537(3) . ?
C13 H13A 0.9800 . ?
C13 H13B 0.9800 . ?
C13 H13C 0.9800 . ?
C14 H14A 0.9800 . ?
C14 H14B 0.9800 . ?
C14 H14C 0.9800 . ?
C15 H15 1.0000 . ?
C15 C16 1.538(3) . ?
C15 C17 1.526(3) . ?
C16 H16A 0.9800 . ?
C16 H16B 0.9800 . ?
C16 H16C 0.9800 . ?
C17 H17A 0.9800 . ?
C17 H17B 0.9800 . ?
C17 H17C 0.9800 . ?
C18 C19 1.398(3) . ?
C18 C23 1.407(3) . ?
C19 C20 1.391(3) . ?
C19 C24 1.512(3) . ?
C20 H20 0.9500 . ?
C20 C21 1.364(4) . ?
C21 H21 0.9500 . ?
C21 C22 1.374(4) . ?
C22 H22 0.9500 . ?
C22 C23 1.389(3) . ?
C23 C27 1.518(3) . ?
C24 H24 1.0000 . ?
C24 C25 1.525(3) . ?
C24 C26 1.538(3) . ?
C25 H25A 0.9800 . ?
C25 H25B 0.9800 . ?
C25 H25C 0.9800 . ?
C26 H26A 0.9800 . ?
C26 H26B 0.9800 . ?
C26 H26C 0.9800 . ?
C27 H27 1.0000 . ?
C27 C28 1.507(4) . ?
C27 C29 1.526(4) . ?
C28 H28A 0.9800 . ?
C28 H28B 0.9800 . ?
C28 H28C 0.9800 . ?
C29 H29A 0.9800 . ?
C29 H29B 0.9800 . ?
C29 H29C 0.9800 . ?
C30 C31 1.393(3) . ?
C30 C35 1.396(3) . ?
C31 H31 0.9500 . ?
C31 C32 1.388(3) . ?
C32 H32 0.9500 . ?
C32 C33 1.371(3) . ?
C33 H33 0.9500 . ?
C33 C34 1.385(3) . ?
C34 H34 0.9500 . ?
C34 C35 1.384(3) . ?
C37 H37A 0.9800 . ?
C37 H37B 0.9800 . ?
C37 H37C 0.9800 . ?
C39 H39A 0.9800 . ?
C39 H39B 0.9800 . ?
C39 H39C 0.9800 . ?

loop_
_geom_torsion_atom_site_label_1
_geom_torsion_atom_site_label_2
_geom_torsion_atom_site_label_3
_geom_torsion_atom_site_label_4
_geom_torsion
_geom_torsion_site_symmetry_1
_geom_torsion_site_symmetry_2
_geom_torsion_site_symmetry_3
_geom_torsion_site_symmetry_4
_geom_torsion_publ_flag
Al1 N1 C1 C2 -8.6(3) . . . . ?
Al1 N1 C1 C4 173.30(14) . . . . ?
Al1 N1 C6 C7 91.34(18) . . . . ?
Al1 N1 C6 C11 -89.26(18) . . . . ?
Al1 N3 C3 C2 16.2(2) . . . . ?
Al1 N3 C3 C5 -164.84(15) . . . . ?
Al1 N3 C18 C19 86.73(19) . . . . ?
Al1 N3 C18 C23 -91.15(19) . . . . ?
Al1 C30 C31 C32 -179.98(16) . . . . ?
Al1 C30 C35 O36 -0.2(2) . . . . ?
Al1 C30 C35 C34 179.97(16) . . . . ?
O38 Al1 N1 C1 139.75(14) . . . . ?
O38 Al1 N1 C6 -41.93(15) . . . . ?
O38 Al1 N3 C3 -140.29(14) . . . . ?
O38 Al1 N3 C18 40.55(15) . . . . ?
N1 Al1 O38 C39 -176.74(18) . . . . ?
N1 Al1 N3 C3 -27.76(15) . . . . ?
N1 Al1 N3 C18 153.08(13) . . . . ?
N1 C1 C2 C3 -12.4(3) . . . . ?
N1 C6 C7 C8 176.05(17) . . . . ?
N1 C6 C7 C12 -4.3(3) . . . . ?
N1 C6 C11 C10 -176.17(16) . . . . ?
N1 C6 C11 C15 4.3(3) . . . . ?
N3 Al1 O38 C39 -71.5(2) . . . . ?
N3 Al1 N1 C1 23.81(15) . . . . ?
N3 Al1 N1 C6 -157.87(13) . . . . ?
N3 C18 C19 C20 -179.64(19) . . . . ?
N3 C18 C19 C24 0.3(3) . . . . ?
N3 C18 C23 C22 179.8(2) . . . . ?
N3 C18 C23 C27 -0.6(3) . . . . ?
C1 N1 C6 C7 -90.3(2) . . . . ?
C1 N1 C6 C11 89.1(2) . . . . ?
C1 C2 C3 N3 8.2(3) . . . . ?
C1 C2 C3 C5 -170.84(19) . . . . ?
C3 N3 C18 C19 -92.5(2) . . . . ?
C3 N3 C18 C23 89.7(2) . . . . ?
C4 C1 C2 C3 165.75(19) . . . . ?
C6 N1 C1 C2 173.06(18) . . . . ?
C6 N1 C1 C4 -5.1(3) . . . . ?
C6 C7 C8 C9 0.9(3) . . . . ?
C6 C7 C12 C13 -118.2(2) . . . . ?
C6 C7 C12 C14 118.2(2) . . . . ?
C6 C11 C15 C16 -120.4(2) . . . . ?
C6 C11 C15 C17 116.6(2) . . . . ?
C7 C6 C11 C10 3.2(3) . . . . ?
C7 C6 C11 C15 -176.32(17) . . . . ?
C7 C8 C9 C10 1.7(3) . . . . ?
C8 C7 C12 C13 61.5(3) . . . . ?
C8 C7 C12 C14 -62.1(3) . . . . ?
C8 C9 C10 C11 -1.8(3) . . . . ?
C9 C10 C11 C6 -0.6(3) . . . . ?
C9 C10 C11 C15 178.94(19) . . . . ?
C10 C11 C15 C16 60.1(3) . . . . ?
C10 C11 C15 C17 -62.9(2) . . . . ?
C11 C6 C7 C8 -3.3(3) . . . . ?
C11 C6 C7 C12 176.35(18) . . . . ?
C12 C7 C8 C9 -178.8(2) . . . . ?
C18 N3 C3 C2 -164.68(17) . . . . ?
C18 N3 C3 C5 14.3(3) . . . . ?
C18 C19 C20 C21 0.7(4) . . . . ?
C18 C19 C24 C25 -115.7(2) . . . . ?
C18 C19 C24 C26 121.8(2) . . . . ?
C18 C23 C27 C28 -84.0(3) . . . . ?
C18 C23 C27 C29 151.7(2) . . . . ?
C19 C18 C23 C22 1.9(3) . . . . ?
C19 C18 C23 C27 -178.45(19) . . . . ?
C19 C20 C21 C22 0.3(5) . . . . ?
C20 C19 C24 C25 64.2(3) . . . . ?
C20 C19 C24 C26 -58.2(3) . . . . ?
C20 C21 C22 C23 -0.3(5) . . . . ?
C21 C22 C23 C18 -0.8(4) . . . . ?
C21 C22 C23 C27 179.5(3) . . . . ?
C22 C23 C27 C28 95.6(3) . . . . ?
C22 C23 C27 C29 -28.6(3) . . . . ?
C23 C18 C19 C20 -1.9(3) . . . . ?
C23 C18 C19 C24 178.11(19) . . . . ?
C24 C19 C20 C21 -179.2(2) . . . . ?
C30 Al1 O38 C39 57.7(2) . . . . ?
C30 Al1 N1 C1 -94.76(15) . . . . ?
C30 Al1 N1 C6 83.56(15) . . . . ?
C30 Al1 N3 C3 90.74(15) . . . . ?
C30 Al1 N3 C18 -88.42(14) . . . . ?
C30 C31 C32 C33 -0.3(3) . . . . ?
C31 C30 C35 O36 178.98(16) . . . . ?
C31 C30 C35 C34 -0.8(3) . . . . ?
C31 C32 C33 C34 -0.3(4) . . . . ?
C32 C33 C34 C35 0.4(3) . . . . ?
C33 C34 C35 O36 -179.5(2) . . . . ?
C33 C34 C35 C30 0.2(3) . . . . ?
C35 C30 C31 C32 0.8(3) . . . . ?
C37 O36 C35 C30 178.9(2) . . . . ?
C37 O36 C35 C34 -1.3(3) . . . . ?

loop_
_platon_squeeze_void_nr
_platon_squeeze_void_average_x
_platon_squeeze_void_average_y
_platon_squeeze_void_average_z
_platon_squeeze_void_volume
_platon_squeeze_void_count_electrons
_platon_squeeze_void_content
1 -0.002 0.895 0.250 231 17 0.25(C7H16)
2 -0.048 0.395 0.250 231 17 0.25(C7H16)
3 0.002 0.605 0.750 231 17 0.25(C7H16)
4 -0.050 0.105 0.750 231 17 0.25(C7H16)

loop_
_exptl_oxdiff_crystal_face_indexfrac_h
_exptl_oxdiff_crystal_face_indexfrac_k
_exptl_oxdiff_crystal_face_indexfrac_l
_exptl_oxdiff_crystal_face_x
_exptl_oxdiff_crystal_face_y
_exptl_oxdiff_crystal_face_z
0.0000 0.0002 -0.9994 -0.0090 0.0025 0.0156
-0.0000 -0.0002 0.9994 0.0090 -0.0025 -0.0156
0.0005 4.9973 -0.9955 0.0015 0.1613 -0.0031
-0.0005 -4.9973 0.9955 -0.0015 -0.1613 0.0031
-5.0004 1.0000 3.0038 0.3758 0.0254 0.1493
5.0003 -1.0006 -0.0055 -0.3487 -0.0327 -0.1962
-1.0000 0.0013 -4.9962 0.0241 0.0125 0.1182
